data_7120077
loop_
_publ_author_name
'Prades, Amparo'
'N\'u\~nez-Pert\'i\~nez, Samuel'
'Riera, Antoni'
'Verdaguer, Xavier'

_publ_section_title
;
 P-Stereogenic bisphosphines with a hydrazine backbone: from N-N
 atropoisomerism to double nitrogen inversion.
;
_journal_issue 33
_journal_name_full 'Chemical communications (Cambridge, England)'
_journal_page_first 4605
_journal_page_last 4608
_journal_paper_doi 10.1039/c7cc01944k
_journal_volume 53
_journal_year 2017
_chemical_absolute_configuration ad
_chemical_formula_sum 'C12 H36 B2 N2 P2'
_chemical_formula_weight 291.99
_chemical_name_systematic
;
 ?
;
_space_group_IT_number 4
_space_group_name_Hall 'P 2yb'
_symmetry_cell_setting monoclinic
_symmetry_space_group_name_Hall 'P 2yb'
_symmetry_space_group_name_H-M 'P 1 21 1'
_atom_sites_solution_hydrogens geom
_audit_creation_method SHELXL-2014
_audit_update_record
;
2017-02-17 deposited with the CCDC.
2017-03-31 downloaded from the CCDC.
;
_cell_angle_alpha 90
_cell_angle_beta 114.0523(16)
_cell_angle_gamma 90
_cell_formula_units_Z 2
_cell_length_a 6.7712(4)
_cell_length_b 21.3766(14)
_cell_length_c 6.9819(4)
_cell_measurement_reflns_used 4861
_cell_measurement_temperature 100(2)
_cell_measurement_theta_max 31.50
_cell_measurement_theta_min 3.29
_cell_volume 922.85(10)
_computing_cell_refinement 'Bruker APEX2 v2011.4-0'
_computing_data_collection 'Bruker APEX2 v2011.4-0'
_computing_data_reduction 'Bruker SAINT V7.60A'
_computing_molecular_graphics 'Bruker SHELXTL'
_computing_publication_material 'Bruker SHELXTL'
_computing_structure_refinement 'SHELXL-2014 (Sheldrick, 2014)'
_computing_structure_solution Sir2011
_diffrn_ambient_temperature 100(2)
_diffrn_detector_area_resol_mean 512
_diffrn_detector_type '4K CCD area detector APEX II'
_diffrn_measured_fraction_theta_full 0.999
_diffrn_measured_fraction_theta_max 0.904
_diffrn_measurement_device_type 'APEX DUO Kappa 4-axis goniometer'
_diffrn_measurement_method
;
 Fullsphere data collection, phi and omega scans
;
_diffrn_measurement_specimen_support 'magnetic support with MicroMount'
_diffrn_radiation_monochromator 'Quazar MX Multilayer Optics'
_diffrn_radiation_type MoK\a
_diffrn_radiation_wavelength 0.71073
_diffrn_reflns_av_R_equivalents 0.0257
_diffrn_reflns_av_unetI/netI 0.0416
_diffrn_reflns_Laue_measured_fraction_full 0.999
_diffrn_reflns_Laue_measured_fraction_max 0.904
_diffrn_reflns_limit_h_max 7
_diffrn_reflns_limit_h_min -10
_diffrn_reflns_limit_k_max 31
_diffrn_reflns_limit_k_min -31
_diffrn_reflns_limit_l_max 10
_diffrn_reflns_limit_l_min -5
_diffrn_reflns_number 10290
_diffrn_reflns_point_group_measured_fraction_full 0.979
_diffrn_reflns_point_group_measured_fraction_max 0.828
_diffrn_reflns_theta_full 25.242
_diffrn_reflns_theta_max 32.566
_diffrn_reflns_theta_min 1.905
_diffrn_source 'Microfocus source E025 IuS'
_diffrn_source_current 0.6
_diffrn_source_power 50
_diffrn_source_size '0.2 mm x 0.2 mm fine focus'
_diffrn_source_type 'Bruker APEX DUO'
_exptl_absorpt_coefficient_mu 0.224
_exptl_absorpt_correction_T_max 0.978
_exptl_absorpt_correction_T_min 0.899
_exptl_absorpt_correction_type empirical
_exptl_absorpt_process_details
; 
 SADABS Version 2008/1 Bruker-Nonius
 Blessing, Acta Cryst. (1995) A51 33-38
;
_exptl_crystal_colour colourless
_exptl_crystal_density_diffrn 1.051
_exptl_crystal_description plate
_exptl_crystal_F_000 324
_exptl_crystal_size_max 0.55
_exptl_crystal_size_mid 0.30
_exptl_crystal_size_min 0.10
_refine_diff_density_max 0.405
_refine_diff_density_min -0.331
_refine_diff_density_rms 0.074
_refine_ls_abs_structure_details
;
 Flack x determined using 2131 quotients [(I+)-(I-)]/[(I+)+(I-)]
 (Parsons, Flack and Wagner, Acta Cryst. B69 (2013) 249-259).
;
_refine_ls_abs_structure_Flack -0.01(4)
_refine_ls_extinction_method none
_refine_ls_goodness_of_fit_ref 1.053
_refine_ls_hydrogen_treatment constr
_refine_ls_matrix_type full
_refine_ls_number_parameters 175
_refine_ls_number_reflns 5570
_refine_ls_number_restraints 1
_refine_ls_restrained_S_all 1.052
_refine_ls_R_factor_all 0.0389
_refine_ls_R_factor_gt 0.0353
_refine_ls_shift/su_max 0.001
_refine_ls_shift/su_mean 0.000
_refine_ls_structure_factor_coef Fsqd
_refine_ls_weighting_details 'w=1/[\s^2^(Fo^2^)+(0.0479P)^2^+0.0481P] where P=(Fo^2^+2Fc^2^)/3'
_refine_ls_weighting_scheme calc
_refine_ls_wR_factor_gt 0.0856
_refine_ls_wR_factor_ref 0.0881
_reflns_Friedel_coverage 0.790
_reflns_Friedel_fraction_full 0.957
_reflns_Friedel_fraction_max 0.748
_reflns_number_gt 5188
_reflns_number_total 5570
_reflns_threshold_expression 'I > 2\s(I)'
_cod_data_source_file c7cc01944k2.cif
_cod_data_source_block mo_SN_R10C_0m
_cod_depositor_comments
;
The following automatic conversions were performed:

'_symmetry_cell_setting' value 'Monoclinic' changed to 'monoclinic'
according to
/home/data/users/saulius/crontab/automatic-downloads/current/RSC/lib/dictionaries/cif_core.dic
dictionary named 'cif_core.dic' version 2.4.2 from 2011-04-26.

Automatic conversion script
Id: cif_fix_values 4973 2017-02-22 13:04:09Z antanas 
;
_cod_original_sg_symbol_H-M P2(1)
_cod_database_code 7120077
_shelx_space_group_comment
;
The symmetry employed for this shelxl refinement is uniquely defined
by the following loop, which should always be used as a source of
symmetry information in preference to the above space-group names.
They are only intended as comments.
;
_shelx_estimated_absorpt_t_min 0.887
_shelx_estimated_absorpt_t_max 0.978
_shelxl_version_number 2014-3

loop_
_space_group_symop_operation_xyz
'x, y, z'
'-x, y+1/2, -z'

loop_
_atom_site_label
_atom_site_type_symbol
_atom_site_fract_x
_atom_site_fract_y
_atom_site_fract_z
_atom_site_U_iso_or_equiv
_atom_site_adp_type
_atom_site_occupancy
_atom_site_site_symmetry_order
_atom_site_calc_flag
_atom_site_refinement_flags_posn
_atom_site_refinement_flags_adp
P1 P 0.98842(7) 0.83197(2) 0.65803(7) 0.01252(11) Uani 1 1 d . .
P2 P 1.01531(7) 1.00547(2) 0.77314(7) 0.01242(11) Uani 1 1 d . .
B1 B 1.2337(3) 0.83528(14) 0.9216(3) 0.0192(4) Uani 1 1 d . .
H1AB H 1.1847 0.8357 1.0357 0.029 Uiso 1 1 calc R U
H1BB H 1.3169 0.8733 0.9283 0.029 Uiso 1 1 calc R U
H1CB H 1.3252 0.7985 0.9359 0.029 Uiso 1 1 calc R U
B2 B 1.1321(3) 1.00255(13) 0.5645(3) 0.0174(4) Uani 1 1 d . .
H2AB H 1.0176 0.9911 0.4288 0.026 Uiso 1 1 calc R U
H2BB H 1.2481 0.9714 0.6049 0.026 Uiso 1 1 calc R U
H2CB H 1.1902 1.0437 0.5533 0.026 Uiso 1 1 calc R U
N1 N 0.8316(3) 0.89596(8) 0.6124(2) 0.0130(3) Uani 1 1 d . .
N2 N 0.8730(3) 0.94078(8) 0.7713(3) 0.0132(3) Uani 1 1 d . .
C1 C 0.6409(3) 0.90797(10) 0.4196(3) 0.0174(4) Uani 1 1 d . .
H1A H 0.6564 0.9485 0.3616 0.026 Uiso 1 1 calc R U
H1B H 0.5119 0.9086 0.4502 0.026 Uiso 1 1 calc R U
H1C H 0.6262 0.8749 0.3175 0.026 Uiso 1 1 calc R U
C2 C 0.7853(3) 0.92672(10) 0.9258(3) 0.0176(4) Uani 1 1 d . .
H2A H 0.8400 0.8861 0.9906 0.026 Uiso 1 1 calc R U
H2B H 0.6271 0.9254 0.8565 0.026 Uiso 1 1 calc R U
H2C H 0.8301 0.9593 1.0341 0.026 Uiso 1 1 calc R U
C3 C 1.0728(3) 0.82826(12) 0.4436(3) 0.0201(4) Uani 1 1 d . .
H3A H 1.1626 0.8647 0.4490 0.030 Uiso 1 1 calc R U
H3B H 0.9450 0.8281 0.3100 0.030 Uiso 1 1 calc R U
H3C H 1.1566 0.7900 0.4555 0.030 Uiso 1 1 calc R U
C4 C 0.8227(3) 0.76008(10) 0.6308(3) 0.0175(4) Uani 1 1 d . .
C5 C 0.7084(4) 0.76490(11) 0.7795(4) 0.0265(5) Uani 1 1 d . .
H5A H 0.6263 0.7265 0.7709 0.040 Uiso 1 1 calc R U
H5B H 0.6096 0.8007 0.7393 0.040 Uiso 1 1 calc R U
H5C H 0.8163 0.7706 0.9235 0.040 Uiso 1 1 calc R U
C6 C 0.9797(4) 0.70445(12) 0.6965(4) 0.0248(5) Uani 1 1 d . .
H6A H 1.0694 0.7051 0.6162 0.037 Uiso 1 1 calc R U
H6B H 0.8974 0.6653 0.6686 0.037 Uiso 1 1 calc R U
H6C H 1.0726 0.7074 0.8466 0.037 Uiso 1 1 calc R U
C7 C 0.6536(4) 0.74851(12) 0.4057(4) 0.0279(5) Uani 1 1 d . .
H7A H 0.5829 0.7081 0.3994 0.042 Uiso 1 1 calc R U
H7B H 0.7253 0.7482 0.3089 0.042 Uiso 1 1 calc R U
H7C H 0.5450 0.7819 0.3656 0.042 Uiso 1 1 calc R U
C8 C 1.2257(3) 1.01101(12) 1.0360(3) 0.0205(4) Uani 1 1 d . .
H8A H 1.3066 0.9716 1.0726 0.031 Uiso 1 1 calc R U
H8B H 1.1602 1.0191 1.1355 0.031 Uiso 1 1 calc R U
H8C H 1.3242 1.0453 1.0421 0.031 Uiso 1 1 calc R U
C9 C 0.8455(3) 1.07638(10) 0.7437(3) 0.0167(4) Uani 1 1 d . .
C10 C 0.6799(4) 1.08019(11) 0.5153(3) 0.0239(5) Uani 1 1 d . .
H10A H 0.5968 1.1190 0.4942 0.036 Uiso 1 1 calc R U
H10B H 0.5816 1.0443 0.4839 0.036 Uiso 1 1 calc R U
H10C H 0.7555 1.0797 0.4218 0.036 Uiso 1 1 calc R U
C11 C 0.9960(4) 1.13349(12) 0.7948(4) 0.0251(5) Uani 1 1 d . .
H11A H 0.9092 1.1718 0.7583 0.038 Uiso 1 1 calc R U
H11B H 1.0848 1.1313 0.7138 0.038 Uiso 1 1 calc R U
H11C H 1.0901 1.1337 0.9450 0.038 Uiso 1 1 calc R U
C12 C 0.7259(4) 1.07688(11) 0.8896(4) 0.0214(4) Uani 1 1 d . .
H12A H 0.6131 1.0447 0.8444 0.032 Uiso 1 1 calc R U
H12B H 0.6596 1.1180 0.8836 0.032 Uiso 1 1 calc R U
H12C H 0.8288 1.0683 1.0338 0.032 Uiso 1 1 calc R U

loop_
_atom_site_aniso_label
_atom_site_aniso_U_11
_atom_site_aniso_U_22
_atom_site_aniso_U_33
_atom_site_aniso_U_23
_atom_site_aniso_U_13
_atom_site_aniso_U_12
P1 0.0127(2) 0.0155(2) 0.0097(2) 0.00194(18) 0.00484(17) 0.00205(18)
P2 0.0111(2) 0.0157(2) 0.0097(2) -0.00083(18) 0.00351(16) -0.00232(18)
B1 0.0142(9) 0.0269(12) 0.0134(9) 0.0020(10) 0.0025(8) 0.0044(10)
B2 0.0164(9) 0.0216(11) 0.0167(10) -0.0016(9) 0.0093(8) -0.0033(9)
N1 0.0128(7) 0.0142(8) 0.0090(7) -0.0007(6) 0.0014(6) 0.0001(6)
N2 0.0137(7) 0.0159(8) 0.0111(7) -0.0009(6) 0.0063(6) -0.0025(6)
C1 0.0139(8) 0.0179(10) 0.0144(9) 0.0014(8) -0.0003(8) 0.0003(7)
C2 0.0208(9) 0.0189(10) 0.0174(10) 0.0019(7) 0.0121(8) 0.0004(8)
C3 0.0249(10) 0.0241(11) 0.0153(9) -0.0005(8) 0.0122(8) 0.0014(9)
C4 0.0206(10) 0.0148(10) 0.0173(9) 0.0021(7) 0.0079(8) -0.0002(8)
C5 0.0323(12) 0.0190(11) 0.0374(13) -0.0002(9) 0.0238(11) -0.0039(9)
C6 0.0319(13) 0.0171(11) 0.0256(11) 0.0050(9) 0.0120(10) 0.0064(8)
C7 0.0301(12) 0.0195(11) 0.0244(11) 0.0006(9) 0.0012(9) -0.0070(9)
C8 0.0163(8) 0.0294(12) 0.0116(8) -0.0020(8) 0.0012(7) -0.0041(9)
C9 0.0215(10) 0.0140(10) 0.0153(9) -0.0020(7) 0.0082(8) -0.0019(8)
C10 0.0279(11) 0.0202(11) 0.0193(10) 0.0000(8) 0.0054(9) 0.0081(9)
C11 0.0364(13) 0.0166(11) 0.0266(11) -0.0043(9) 0.0173(10) -0.0065(9)
C12 0.0234(10) 0.0201(11) 0.0241(11) -0.0023(8) 0.0132(9) 0.0019(8)

loop_
_atom_type_symbol
_atom_type_description
_atom_type_scat_dispersion_real
_atom_type_scat_dispersion_imag
_atom_type_scat_source
C C 0.0033 0.0016 'International Tables Vol C Tables 4.2.6.8 and 6.1.1.4'
H H 0.0000 0.0000 'International Tables Vol C Tables 4.2.6.8 and 6.1.1.4'
B B 0.0013 0.0007 'International Tables Vol C Tables 4.2.6.8 and 6.1.1.4'
N N 0.0061 0.0033 'International Tables Vol C Tables 4.2.6.8 and 6.1.1.4'
P P 0.1023 0.0942 'International Tables Vol C Tables 4.2.6.8 and 6.1.1.4'

loop_
_geom_angle_atom_site_label_1
_geom_angle_atom_site_label_2
_geom_angle_atom_site_label_3
_geom_angle
N1 P1 C3 105.50(10)
N1 P1 C4 110.10(8)
C3 P1 C4 105.02(10)
N1 P1 B1 112.70(10)
C3 P1 B1 110.77(9)
C4 P1 B1 112.26(11)
N2 P2 C8 105.85(9)
N2 P2 C9 110.01(8)
C8 P2 C9 104.70(10)
N2 P2 B2 112.26(10)
C8 P2 B2 111.94(9)
C9 P2 B2 111.68(10)
N2 N1 C1 115.16(16)
N2 N1 P1 119.89(13)
C1 N1 P1 124.84(14)
N1 N2 C2 115.67(15)
N1 N2 P2 119.73(12)
C2 N2 P2 124.60(14)
C5 C4 C6 109.23(18)
C5 C4 C7 109.39(18)
C6 C4 C7 108.46(19)
C5 C4 P1 108.94(15)
C6 C4 P1 107.02(15)
C7 C4 P1 113.71(15)
C10 C9 C11 109.51(18)
C10 C9 C12 109.23(17)
C11 C9 C12 108.62(17)
C10 C9 P2 108.35(14)
C11 C9 P2 107.45(14)
C12 C9 P2 113.62(15)

loop_
_geom_bond_atom_site_label_1
_geom_bond_atom_site_label_2
_geom_bond_distance
P1 N1 1.6806(17)
P1 C3 1.8092(17)
P1 C4 1.866(2)
P1 B1 1.913(2)
P2 N2 1.6827(17)
P2 C8 1.8112(19)
P2 C9 1.863(2)
P2 B2 1.9213(19)
N1 N2 1.405(2)
N1 C1 1.459(2)
N2 C2 1.459(2)
C4 C5 1.530(3)
C4 C6 1.536(3)
C4 C7 1.541(3)
C9 C10 1.533(3)
C9 C11 1.536(3)
C9 C12 1.538(3)

loop_
_geom_torsion_atom_site_label_1
_geom_torsion_atom_site_label_2
_geom_torsion_atom_site_label_3
_geom_torsion_atom_site_label_4
_geom_torsion
C3 P1 N1 N2 -128.64(14)
C4 P1 N1 N2 118.54(15)
B1 P1 N1 N2 -7.64(17)
C3 P1 N1 C1 55.37(18)
C4 P1 N1 C1 -57.45(17)
B1 P1 N1 C1 176.37(15)
C1 N1 N2 C2 94.27(19)
P1 N1 N2 C2 -82.09(19)
C1 N1 N2 P2 -85.64(19)
P1 N1 N2 P2 97.99(14)
C8 P2 N2 N1 -129.43(15)
C9 P2 N2 N1 117.99(15)
B2 P2 N2 N1 -7.03(18)
C8 P2 N2 C2 50.66(18)
C9 P2 N2 C2 -61.92(17)
B2 P2 N2 C2 173.07(16)
N1 P1 C4 C5 -56.30(16)
C3 P1 C4 C5 -169.43(15)
B1 P1 C4 C5 70.12(17)
N1 P1 C4 C6 -174.29(14)
C3 P1 C4 C6 72.58(16)
B1 P1 C4 C6 -47.86(17)
N1 P1 C4 C7 65.97(17)
C3 P1 C4 C7 -47.16(18)
B1 P1 C4 C7 -167.60(15)
N2 P2 C9 C10 -74.00(15)
C8 P2 C9 C10 172.68(14)
B2 P2 C9 C10 51.35(17)
N2 P2 C9 C11 167.76(14)
C8 P2 C9 C11 54.44(16)
B2 P2 C9 C11 -66.89(17)
N2 P2 C9 C12 47.58(16)
C8 P2 C9 C12 -65.74(16)
B2 P2 C9 C12 172.93(14)
